data_7713459
loop_
_publ_author_name
'Liu, Sen'
'Wang, Mengyun'
'Hou, Tianjiao'
'Shen, Xuan'

_publ_section_title
;
 Unprecedented hetero-coordinated Ir(C^N)2tmd complexes containing both
 five- and six-membered Ir-(C^N) rings based on phenanthrylpyridine
 ligands: Syntheses, crystal structures and photophysical properties
;
_journal_name_full 'Dalton Transactions'
_journal_paper_doi 10.1039/D3DT01809A
_journal_year 2023
_chemical_formula_moiety '4(C51 H41 F6 Ir N2 O2), H2 O'
_chemical_formula_sum 'C204 H166 F24 Ir4 N8 O9'
_chemical_formula_weight 4098.24
_chemical_name_systematic Ir(phpyr-CF3)2tmd
_space_group_crystal_system orthorhombic
_space_group_IT_number 61
_space_group_name_Hall '-P 2ac 2ab'
_space_group_name_H-M_alt 'P b c a'
_atom_sites_solution_hydrogens mixed
_audit_creation_date 2023-06-27
_audit_creation_method
;
Olex2 1.5
(compiled 2022.04.07 svn.rca3783a0 for OlexSys, GUI svn.r6498)
;
_audit_update_record
;
2023-06-27 deposited with the CCDC.	2023-07-11 downloaded from the CCDC.
;
_cell_angle_alpha 90
_cell_angle_beta 90
_cell_angle_gamma 90
_cell_formula_units_Z 2
_cell_length_a 16.6136(13)
_cell_length_b 21.0053(16)
_cell_length_c 24.6615(19)
_cell_measurement_reflns_used 9984
_cell_measurement_temperature 296.15
_cell_measurement_theta_max 26.453
_cell_measurement_theta_min 2.438
_cell_volume 8606.2(12)
_computing_cell_refinement 'SAINT v8.34A (Bruker, 2013)'
_computing_data_reduction 'SAINT v8.34A (Bruker, 2013)'
_computing_molecular_graphics 'Olex2 1.5 (Dolomanov et al., 2009)'
_computing_publication_material 'Olex2 1.5 (Dolomanov et al., 2009)'
_computing_structure_refinement 'SHELXL 2018/3 (Sheldrick, 2015)'
_computing_structure_solution 'SHELXT 2018/2 (Sheldrick, 2018)'
_diffrn_ambient_temperature 296.15
_diffrn_measured_fraction_theta_full 0.999
_diffrn_measured_fraction_theta_max 0.999
_diffrn_measurement_device_type 'CCD area detector'
_diffrn_measurement_method 'phi and omega scans'
_diffrn_radiation_type MoK\a
_diffrn_radiation_wavelength 0.71073
_diffrn_reflns_av_R_equivalents 0.0668
_diffrn_reflns_av_unetI/netI 0.0314
_diffrn_reflns_Laue_measured_fraction_full 0.999
_diffrn_reflns_Laue_measured_fraction_max 0.999
_diffrn_reflns_limit_h_max 17
_diffrn_reflns_limit_h_min -19
_diffrn_reflns_limit_k_max 24
_diffrn_reflns_limit_k_min -24
_diffrn_reflns_limit_l_max 29
_diffrn_reflns_limit_l_min -29
_diffrn_reflns_number 59638
_diffrn_reflns_point_group_measured_fraction_full 0.999
_diffrn_reflns_point_group_measured_fraction_max 0.999
_diffrn_reflns_theta_full 25.000
_diffrn_reflns_theta_max 25.000
_diffrn_reflns_theta_min 1.651
_exptl_absorpt_coefficient_mu 3.173
_exptl_absorpt_correction_T_max 0.728
_exptl_absorpt_correction_T_min 0.640
_exptl_absorpt_correction_type multi-scan
_exptl_absorpt_process_details 'SADABS (Bruker, 2005)'
_exptl_crystal_colour red
_exptl_crystal_colour_primary red
_exptl_crystal_density_diffrn 1.581
_exptl_crystal_description block
_exptl_crystal_F_000 4084
_exptl_crystal_size_max 0.15
_exptl_crystal_size_mid 0.12
_exptl_crystal_size_min 0.1
_refine_diff_density_max 0.930
_refine_diff_density_min -0.553
_refine_diff_density_rms 0.085
_refine_ls_extinction_method none
_refine_ls_goodness_of_fit_ref 1.057
_refine_ls_hydrogen_treatment constr
_refine_ls_matrix_type full
_refine_ls_number_parameters 673
_refine_ls_number_reflns 7567
_refine_ls_number_restraints 357
_refine_ls_restrained_S_all 1.098
_refine_ls_R_factor_all 0.0526
_refine_ls_R_factor_gt 0.0304
_refine_ls_shift/su_max 0.002
_refine_ls_shift/su_mean 0.000
_refine_ls_structure_factor_coef Fsqd
_refine_ls_weighting_details 'w=1/[\s^2^(Fo^2^)+(0.0442P)^2^+4.4428P] where P=(Fo^2^+2Fc^2^)/3'
_refine_ls_weighting_scheme calc
_refine_ls_wR_factor_gt 0.0788
_refine_ls_wR_factor_ref 0.0891
_reflns_Friedel_coverage 0.000
_reflns_number_gt 5431
_reflns_number_total 7567
_reflns_threshold_expression 'I > 2\s(I)'
_cod_data_source_file d3dt01809a2.cif
_cod_data_source_block 61
_cod_database_code 7713459
_shelx_shelxl_version_number 2018/3
_shelx_space_group_comment
;
The symmetry employed for this shelxl refinement is uniquely defined
by the following loop, which should always be used as a source of
symmetry information in preference to the above space-group names.
They are only intended as comments.
;
_shelx_estimated_absorpt_t_max 0.742
_shelx_estimated_absorpt_t_min 0.648
_olex2_refinement_description
;
1. Fixed Uiso
 At 1.2 times of:
  All C(H) groups
 At 1.5 times of:
  All C(H,H,H) groups, All O(H,H) groups
2. Restrained distances
 C20-F1 \\sim C20-F2 \\sim C20-F3
 with sigma of 0.02
 C20-F2A \\sim C20-F3A \\sim C20-F1A
 with sigma of 0.02
 C40-F4 \\sim C40-F5 \\sim C40-F6
 with sigma of 0.02
 C40-F5A \\sim C40-F4A \\sim C40-F6A
 with sigma of 0.02
 C49-C48 \\sim C49A-C48A
 with sigma of 0.02
 C50-C51 \\sim C50A-C51A
 with sigma of 0.02
 C51A-C49A \\sim C51-C49
 with sigma of 0.02
 C49-C50 \\sim C49A-C50A
 with sigma of 0.02
 C51-C48 \\sim C51A-C48A
 with sigma of 0.02
 C50A-C48A \\sim C50-C48
 with sigma of 0.02
 C49-C47 \\sim C49A-C47
 with sigma of 0.02
 C50-C47 \\sim C50A-C47
 with sigma of 0.02
 C51-C47 \\sim C51A-C47
 with sigma of 0.02
3. Uiso/Uaniso restraints and constraints
F4 \\sim F5 \\sim F6 \\sim C40 \\sim F5A \\sim F4A \\sim F6A: within 2A with
sigma of 0.005 and sigma for terminal atoms of 0.01 within 2A
F1 \\sim F2 \\sim F3 \\sim C20 \\sim F2A \\sim F3A \\sim F1A: within 2A with
sigma of 0.005 and sigma for terminal atoms of 0.01 within 2A
C44 \\sim C41 \\sim C42 \\sim C43: within 2A with sigma of 0.005 and sigma for
terminal atoms of 0.01 within 2A
C51A \\sim C48A \\sim C49A \\sim C50A: within 2A with sigma of 0.005 and sigma
for terminal atoms of 0.01 within 2A
C48 \\sim C49 \\sim C50 \\sim C51: within 2A with sigma of 0.005 and sigma for
terminal atoms of 0.01 within 2A
Uanis(O3) \\sim Ueq: with sigma of 0.001 and sigma for terminal atoms of 0.002
4. Rigid body (RIGU) restrains
 F4A, F5A, F6A, C40
 with sigma for 1-2 distances of 0.004 and sigma for 1-3 distances of 0.004
 F2A, F3A, F1A, C20
 with sigma for 1-2 distances of 0.004 and sigma for 1-3 distances of 0.004
 F1, F2, F3, C20
 with sigma for 1-2 distances of 0.004 and sigma for 1-3 distances of 0.004
 F5, F4, F6, C40
 with sigma for 1-2 distances of 0.004 and sigma for 1-3 distances of 0.004
 C49, C50, C51, C48, C47
 with sigma for 1-2 distances of 0.004 and sigma for 1-3 distances of 0.004
 C49A, C50A, C51A, C48A, C47
 with sigma for 1-2 distances of 0.004 and sigma for 1-3 distances of 0.004
5. Others
 Sof(F2A)=Sof(F3A)=Sof(F1A)=1-FVAR(1)
 Sof(F1)=Sof(F2)=Sof(F3)=FVAR(1)
 Sof(F5A)=Sof(F4A)=Sof(F6A)=1-FVAR(2)
 Sof(F4)=Sof(F5)=Sof(F6)=FVAR(2)
 Sof(C50A)=Sof(H50D)=Sof(H50E)=Sof(H50F)=Sof(C51A)=Sof(H51D)=Sof(H51E)=
 Sof(H51F)=Sof(C49A)=Sof(H49D)=Sof(H49E)=Sof(H49F)=Sof(C48A)=1-FVAR(3)
 Sof(C48)=Sof(C49)=Sof(H49A)=Sof(H49B)=Sof(H49C)=Sof(C51)=Sof(H51A)=Sof(H51B)=
 Sof(H51C)=Sof(C50)=Sof(H50A)=Sof(H50B)=Sof(H50C)=FVAR(3)
 Fixed Sof: O3(0.25) H3A(0.25) H3B(0.25)
6.a Free rotating group:
 O3(H3A,H3B)
6.b Aromatic/amide H refined with riding coordinates:
 C3(H3), C4(H4), C5(H5), C6(H6), C9(H9), C10(H10), C11(H11), C12(H12),
 C16(H16), C17(H17), C19(H19), C23(H23), C24(H24), C25(H25), C26(H26), C29(H29),
  C30(H30), C31(H31), C32(H32), C36(H36), C37(H37), C39(H39), C46(H46)
6.c Idealised Me refined as rotating group:
 C41(H41A,H41B,H41C), C42(H42A,H42B,H42C), C43(H43A,H43B,H43C), C49(H49A,H49B,
 H49C), C51(H51A,H51B,H51C), C50(H50A,H50B,H50C), C50A(H50D,H50E,H50F),
 C51A(H51D,H51E,H51F), C49A(H49D,H49E,H49F)
;
_olex2_submission_special_instructions 'No special instructions were received'

loop_
_space_group_symop_operation_xyz
'x, y, z'
'-x+1/2, -y, z+1/2'
'-x, y+1/2, -z+1/2'
'x+1/2, -y+1/2, -z'
'-x, -y, -z'
'x-1/2, y, -z-1/2'
'x, -y-1/2, z-1/2'
'-x-1/2, y-1/2, z'

loop_
_atom_site_label
_atom_site_type_symbol
_atom_site_fract_x
_atom_site_fract_y
_atom_site_fract_z
_atom_site_U_iso_or_equiv
_atom_site_adp_type
_atom_site_occupancy
_atom_site_site_symmetry_order
_atom_site_calc_flag
_atom_site_refinement_flags_posn
_atom_site_refinement_flags_adp
_atom_site_refinement_flags_occupancy
_atom_site_disorder_assembly
_atom_site_disorder_group
Ir1 Ir 0.74635(2) 0.40725(2) 0.37758(2) 0.03480(8) Uani 1 1 d . . . . .
F1 F 0.8485(5) 0.3102(4) 0.1346(3) 0.104(2) Uani 0.587(8) 1 d D U P A 1
F2 F 0.7294(6) 0.3403(4) 0.1545(4) 0.107(2) Uani 0.587(8) 1 d D U P A 1
F3 F 0.7767(7) 0.2582(4) 0.1918(3) 0.106(2) Uani 0.587(8) 1 d D U P A 1
F4 F 0.7230(7) 0.2650(4) 0.5673(3) 0.103(2) Uani 0.545(6) 1 d D U P B 1
F5 F 0.6544(5) 0.3180(4) 0.6253(3) 0.098(2) Uani 0.545(6) 1 d D U P B 1
F6 F 0.7723(5) 0.3471(4) 0.6035(4) 0.099(2) Uani 0.545(6) 1 d D U P B 1
O1 O 0.66529(16) 0.33276(13) 0.35589(12) 0.0466(7) Uani 1 1 d . . . . .
O2 O 0.82912(15) 0.33504(13) 0.39992(12) 0.0468(7) Uani 1 1 d . . . . .
N1 N 0.80669(18) 0.40200(14) 0.30694(12) 0.0385(7) Uani 1 1 d . . . . .
N2 N 0.68795(17) 0.40281(14) 0.44878(11) 0.0377(7) Uani 1 1 d . . . . .
C1 C 0.8354(2) 0.46859(18) 0.39228(15) 0.0386(9) Uani 1 1 d . . . . .
C2 C 0.8427(2) 0.51742(18) 0.43353(14) 0.0438(9) Uani 1 1 d . . . . .
C3 C 0.7738(3) 0.5403(2) 0.46022(16) 0.0550(11) Uani 1 1 d . . . . .
H3 H 0.723917 0.521917 0.453257 0.066 Uiso 1 1 calc R U . . .
C4 C 0.7796(4) 0.5897(2) 0.4965(2) 0.0694(14) Uani 1 1 d . . . . .
H4 H 0.733244 0.604967 0.513204 0.083 Uiso 1 1 calc R U . . .
C5 C 0.8529(4) 0.6171(2) 0.5087(2) 0.0825(17) Uani 1 1 d . . . . .
H5 H 0.856105 0.650431 0.533368 0.099 Uiso 1 1 calc R U . . .
C6 C 0.9204(3) 0.5946(2) 0.4841(2) 0.0713(14) Uani 1 1 d . . . . .
H6 H 0.969931 0.612115 0.493473 0.086 Uiso 1 1 calc R U . . .
C7 C 0.9180(3) 0.5457(2) 0.44478(16) 0.0523(11) Uani 1 1 d . . . . .
C8 C 0.9895(2) 0.5241(2) 0.41721(17) 0.0537(11) Uani 1 1 d . . . . .
C9 C 1.0674(3) 0.5450(2) 0.4315(2) 0.0749(15) Uani 1 1 d . . . . .
H9 H 1.073139 0.576050 0.458100 0.090 Uiso 1 1 calc R U . . .
C10 C 1.1345(3) 0.5207(3) 0.4071(2) 0.0830(17) Uani 1 1 d . . . . .
H10 H 1.185098 0.535465 0.417252 0.100 Uiso 1 1 calc R U . . .
C11 C 1.1283(3) 0.4758(3) 0.3685(2) 0.0775(17) Uani 1 1 d . . . . .
H11 H 1.174546 0.459450 0.352389 0.093 Uiso 1 1 calc R U . . .
C12 C 1.0547(3) 0.4542(2) 0.35288(19) 0.0609(12) Uani 1 1 d . . . . .
H12 H 1.051725 0.421838 0.327193 0.073 Uiso 1 1 calc R U . . .
C13 C 0.9826(3) 0.4792(2) 0.37446(15) 0.0484(11) Uani 1 1 d . . . . .
C14 C 0.9028(2) 0.45757(19) 0.35903(16) 0.0430(9) Uani 1 1 d . . . . .
C15 C 0.8847(2) 0.42365(18) 0.30928(15) 0.0427(9) Uani 1 1 d . . . . .
C16 C 0.9324(3) 0.4147(2) 0.26356(17) 0.0558(12) Uani 1 1 d . . . . .
H16 H 0.984012 0.431795 0.262715 0.067 Uiso 1 1 calc R U . . .
C17 C 0.9046(3) 0.3811(2) 0.21978(17) 0.0649(13) Uani 1 1 d . . . . .
H17 H 0.937718 0.374705 0.189860 0.078 Uiso 1 1 calc R U . . .
C18 C 0.8274(3) 0.3569(2) 0.22020(17) 0.0557(11) Uani 1 1 d . . . . .
C19 C 0.7797(3) 0.3706(2) 0.26340(16) 0.0485(10) Uani 1 1 d . . . . .
H19 H 0.726231 0.357621 0.262679 0.058 Uiso 1 1 calc R U . . .
C20 C 0.7952(4) 0.3160(3) 0.1756(2) 0.0873(14) Uani 1 1 d D U . . .
C21 C 0.6553(2) 0.46663(18) 0.36263(15) 0.0379(9) Uani 1 1 d . . . . .
C22 C 0.6460(2) 0.51312(18) 0.31927(13) 0.0398(9) Uani 1 1 d . . . . .
C23 C 0.7135(3) 0.53484(19) 0.29017(16) 0.0499(10) Uani 1 1 d . . . . .
H23 H 0.763902 0.517579 0.297540 0.060 Uiso 1 1 calc R U . . .
C24 C 0.7063(3) 0.5810(2) 0.25116(18) 0.0628(13) Uani 1 1 d . . . . .
H24 H 0.751860 0.596059 0.233401 0.075 Uiso 1 1 calc R U . . .
C25 C 0.6311(3) 0.6052(2) 0.23819(19) 0.0706(14) Uani 1 1 d . . . . .
H25 H 0.625869 0.635261 0.210727 0.085 Uiso 1 1 calc R U . . .
C26 C 0.5648(3) 0.5849(2) 0.26577(18) 0.0606(12) Uani 1 1 d . . . . .
H26 H 0.514665 0.601332 0.256473 0.073 Uiso 1 1 calc R U . . .
C27 C 0.5697(2) 0.53970(19) 0.30792(15) 0.0466(10) Uani 1 1 d . . . . .
C28 C 0.4995(2) 0.51979(19) 0.33837(16) 0.0471(10) Uani 1 1 d . . . . .
C29 C 0.4208(3) 0.5378(2) 0.32390(17) 0.0609(12) Uani 1 1 d . . . . .
H29 H 0.413793 0.565798 0.295061 0.073 Uiso 1 1 calc R U . . .
C30 C 0.3546(3) 0.5159(3) 0.3504(2) 0.0693(14) Uani 1 1 d . . . . .
H30 H 0.303540 0.529790 0.340467 0.083 Uiso 1 1 calc R U . . .
C31 C 0.3638(3) 0.4734(3) 0.39183(19) 0.0649(13) Uani 1 1 d . . . . .
H31 H 0.318636 0.457410 0.409456 0.078 Uiso 1 1 calc R U . . .
C32 C 0.4391(2) 0.4541(2) 0.40768(16) 0.0543(11) Uani 1 1 d . . . . .
H32 H 0.443749 0.424395 0.435484 0.065 Uiso 1 1 calc R U . . .
C33 C 0.5095(2) 0.4777(2) 0.38325(14) 0.0431(10) Uani 1 1 d . . . . .
C34 C 0.5899(2) 0.45731(19) 0.39767(15) 0.0400(9) Uani 1 1 d . . . . .
C35 C 0.6109(2) 0.42509(18) 0.44846(15) 0.0407(9) Uani 1 1 d . . . . .
C36 C 0.5663(2) 0.4202(2) 0.49589(16) 0.0517(11) Uani 1 1 d . . . . .
H36 H 0.515224 0.438291 0.497605 0.062 Uiso 1 1 calc R U . . .
C37 C 0.5969(3) 0.3887(2) 0.54052(17) 0.0595(12) Uani 1 1 d . . . . .
H37 H 0.566357 0.385145 0.571994 0.071 Uiso 1 1 calc R U . . .
C38 C 0.6732(3) 0.3626(2) 0.53813(16) 0.0511(10) Uani 1 1 d . . . . .
C39 C 0.7177(3) 0.37232(19) 0.49235(16) 0.0460(10) Uani 1 1 d . . . . .
H39 H 0.770345 0.357370 0.491246 0.055 Uiso 1 1 calc R U . . .
C40 C 0.7067(3) 0.3228(3) 0.5829(2) 0.0746(13) Uani 1 1 d D U . . .
C41 C 0.5403(3) 0.2457(3) 0.3840(3) 0.101(2) Uani 1 1 d . U . . .
H41A H 0.530753 0.290722 0.386368 0.152 Uiso 1 1 calc R U . . .
H41B H 0.556975 0.229955 0.418769 0.152 Uiso 1 1 calc R U . . .
H41C H 0.491648 0.224603 0.373126 0.152 Uiso 1 1 calc R U . . .
C42 C 0.5764(3) 0.2544(3) 0.2871(2) 0.105(2) Uani 1 1 d . U . . .
H42A H 0.528121 0.231735 0.277941 0.157 Uiso 1 1 calc R U . . .
H42B H 0.617065 0.245873 0.260459 0.157 Uiso 1 1 calc R U . . .
H42C H 0.565359 0.299288 0.287985 0.157 Uiso 1 1 calc R U . . .
C43 C 0.6235(3) 0.1616(2) 0.3401(3) 0.0879(17) Uani 1 1 d . U . . .
H43A H 0.647811 0.148237 0.373518 0.132 Uiso 1 1 calc R U . . .
H43B H 0.659558 0.153002 0.310575 0.132 Uiso 1 1 calc R U . . .
H43C H 0.574129 0.138665 0.334652 0.132 Uiso 1 1 calc R U . . .
C44 C 0.6058(3) 0.2329(2) 0.3425(2) 0.0683(13) Uani 1 1 d . U . . .
C45 C 0.6781(2) 0.2740(2) 0.35816(17) 0.0470(10) Uani 1 1 d . . . . .
C46 C 0.75122(19) 0.2467(3) 0.37349(15) 0.0591(15) Uani 1 1 d . . . . .
H46 H 0.753583 0.202607 0.370787 0.071 Uiso 1 1 calc R U . . .
C47 C 0.8209(2) 0.2758(2) 0.39215(17) 0.0494(10) Uani 1 1 d D . . . .
F2A F 0.8064(9) 0.3393(5) 0.1265(4) 0.104(3) Uani 0.413(8) 1 d D U P A 2
F3A F 0.7152(6) 0.3088(7) 0.1763(5) 0.100(2) Uani 0.413(8) 1 d D U P A 2
F1A F 0.8249(8) 0.2581(5) 0.1779(5) 0.107(2) Uani 0.413(8) 1 d D U P A 2
F5A F 0.6731(6) 0.2667(4) 0.5844(4) 0.096(2) Uani 0.455(6) 1 d D U P B 2
F4A F 0.7860(5) 0.3108(6) 0.5775(4) 0.098(2) Uani 0.455(6) 1 d D U P B 2
F6A F 0.7024(8) 0.3483(4) 0.6302(3) 0.100(2) Uani 0.455(6) 1 d D U P B 2
C48 C 0.8947(11) 0.2369(7) 0.4082(6) 0.074(4) Uani 0.491(19) 1 d D U P C 1
C49 C 0.8879(10) 0.1665(5) 0.3922(7) 0.085(4) Uani 0.491(19) 1 d D U P C 1
H49A H 0.838062 0.149466 0.405595 0.127 Uiso 0.491(19) 1 calc R U P C 1
H49B H 0.932045 0.143188 0.407509 0.127 Uiso 0.491(19) 1 calc R U P C 1
H49C H 0.889194 0.162767 0.353385 0.127 Uiso 0.491(19) 1 calc R U P C 1
C51 C 0.9054(10) 0.2428(8) 0.4694(5) 0.090(4) Uani 0.491(19) 1 d D U P C 1
H51A H 0.908049 0.287000 0.479220 0.135 Uiso 0.491(19) 1 calc R U P C 1
H51B H 0.954303 0.221957 0.480097 0.135 Uiso 0.491(19) 1 calc R U P C 1
H51C H 0.860593 0.223225 0.487472 0.135 Uiso 0.491(19) 1 calc R U P C 1
C50 C 0.9675(7) 0.2676(8) 0.3811(9) 0.099(5) Uani 0.491(19) 1 d D U P C 1
H50A H 0.960617 0.266771 0.342450 0.149 Uiso 0.491(19) 1 calc R U P C 1
H50B H 1.015223 0.244349 0.390646 0.149 Uiso 0.491(19) 1 calc R U P C 1
H50C H 0.972529 0.310842 0.393120 0.149 Uiso 0.491(19) 1 calc R U P C 1
O3 O 0.7489(4) 0.5924(4) 0.3698(3) 0.0138(18) Uani 0.25 1 d G U P . .
H3A H 0.698215 0.593872 0.373772 0.021 Uiso 0.25 1 d G U P . .
H3B H 0.760377 0.590694 0.336323 0.021 Uiso 0.25 1 d G U P . .
C50A C 0.9503(7) 0.2409(8) 0.3527(6) 0.091(4) Uani 0.509(19) 1 d D U P C 2
H50D H 0.923917 0.219515 0.323205 0.137 Uiso 0.509(19) 1 calc R U P C 2
H50E H 1.001353 0.221053 0.359507 0.137 Uiso 0.509(19) 1 calc R U P C 2
H50F H 0.958469 0.284788 0.343407 0.137 Uiso 0.509(19) 1 calc R U P C 2
C51A C 0.9442(10) 0.2663(7) 0.4500(7) 0.094(4) Uani 0.509(19) 1 d D U P C 2
H51D H 0.952420 0.310693 0.442698 0.142 Uiso 0.509(19) 1 calc R U P C 2
H51E H 0.995450 0.245484 0.453455 0.142 Uiso 0.509(19) 1 calc R U P C 2
H51F H 0.914510 0.261529 0.483135 0.142 Uiso 0.509(19) 1 calc R U P C 2
C49A C 0.8785(8) 0.1667(5) 0.4173(8) 0.094(4) Uani 0.509(19) 1 d D U P C 2
H49D H 0.856489 0.164071 0.453226 0.141 Uiso 0.509(19) 1 calc R U P C 2
H49E H 0.927007 0.141996 0.415403 0.141 Uiso 0.509(19) 1 calc R U P C 2
H49F H 0.840122 0.150531 0.391694 0.141 Uiso 0.509(19) 1 calc R U P C 2
C48A C 0.8975(11) 0.2365(7) 0.4039(6) 0.074(4) Uani 0.509(19) 1 d D U P C 2

loop_
_atom_site_aniso_label
_atom_site_aniso_U_11
_atom_site_aniso_U_22
_atom_site_aniso_U_33
_atom_site_aniso_U_23
_atom_site_aniso_U_13
_atom_site_aniso_U_12
Ir1 0.03461(11) 0.03371(12) 0.03607(11) 0.00019(6) -0.00308(6) 0.00038(6)
F1 0.118(5) 0.122(5) 0.071(3) -0.049(3) 0.017(3) -0.012(4)
F2 0.131(4) 0.107(5) 0.082(4) -0.032(3) -0.033(4) 0.001(4)
F3 0.150(5) 0.085(3) 0.083(4) -0.025(3) -0.009(4) -0.035(4)
F4 0.144(5) 0.081(3) 0.085(4) 0.023(3) -0.024(4) 0.027(4)
F5 0.104(4) 0.123(5) 0.067(3) 0.053(3) 0.010(3) 0.006(4)
F6 0.103(4) 0.098(5) 0.095(4) 0.040(3) -0.041(4) -0.017(4)
O1 0.0430(16) 0.0415(17) 0.0553(18) -0.0020(14) -0.0072(14) -0.0033(13)
O2 0.0392(16) 0.0426(17) 0.0586(19) 0.0024(14) -0.0088(14) 0.0049(12)
N1 0.0431(18) 0.0376(18) 0.0349(17) -0.0034(14) -0.0034(14) 0.0001(15)
N2 0.0387(17) 0.0410(19) 0.0333(17) 0.0066(14) -0.0041(13) -0.0025(15)
C1 0.042(2) 0.034(2) 0.039(2) 0.0027(18) -0.0056(17) -0.0016(17)
C2 0.058(3) 0.038(2) 0.036(2) 0.0015(18) -0.0010(18) -0.003(2)
C3 0.069(3) 0.052(3) 0.044(2) -0.004(2) 0.003(2) -0.005(2)
C4 0.090(4) 0.063(3) 0.055(3) -0.011(3) 0.010(3) 0.000(3)
C5 0.113(5) 0.061(3) 0.073(4) -0.022(3) 0.003(3) -0.024(3)
C6 0.083(4) 0.063(3) 0.068(3) -0.013(3) -0.006(3) -0.020(3)
C7 0.066(3) 0.047(3) 0.044(2) -0.003(2) -0.010(2) -0.010(2)
C8 0.053(3) 0.051(3) 0.057(3) 0.004(2) -0.010(2) -0.013(2)
C9 0.066(3) 0.070(3) 0.089(4) 0.002(3) -0.022(3) -0.022(3)
C10 0.045(3) 0.094(4) 0.110(5) 0.009(4) -0.017(3) -0.022(3)
C11 0.040(3) 0.098(5) 0.094(4) 0.002(3) -0.009(3) -0.011(3)
C12 0.049(3) 0.070(3) 0.064(3) -0.002(3) -0.007(2) -0.003(2)
C13 0.044(2) 0.051(3) 0.050(3) 0.008(2) -0.0060(18) -0.007(2)
C14 0.043(2) 0.042(2) 0.043(2) 0.0012(19) -0.0009(18) -0.0034(18)
C15 0.041(2) 0.045(2) 0.042(2) 0.0025(18) -0.0034(18) -0.0011(18)
C16 0.045(3) 0.075(3) 0.048(3) 0.002(2) 0.005(2) -0.002(2)
C17 0.070(3) 0.083(4) 0.042(3) -0.004(2) 0.010(2) 0.005(3)
C18 0.068(3) 0.059(3) 0.040(2) -0.005(2) -0.004(2) 0.000(2)
C19 0.048(2) 0.051(3) 0.046(2) -0.002(2) -0.005(2) -0.002(2)
C20 0.116(4) 0.087(3) 0.059(3) -0.025(3) 0.001(3) -0.016(3)
C21 0.036(2) 0.040(2) 0.037(2) -0.0052(18) -0.0032(16) 0.0011(17)
C22 0.052(2) 0.039(2) 0.0287(19) -0.0006(17) -0.0002(17) 0.0022(18)
C23 0.058(3) 0.046(3) 0.045(2) 0.004(2) 0.006(2) 0.002(2)
C24 0.073(3) 0.064(3) 0.052(3) 0.015(2) 0.020(2) 0.009(3)
C25 0.089(4) 0.065(3) 0.058(3) 0.024(3) 0.008(3) 0.020(3)
C26 0.065(3) 0.062(3) 0.054(3) 0.015(2) -0.005(2) 0.014(2)
C27 0.055(3) 0.049(2) 0.036(2) -0.0004(19) -0.0085(18) 0.007(2)
C28 0.047(2) 0.050(3) 0.044(2) -0.0007(19) -0.0078(18) 0.009(2)
C29 0.056(3) 0.072(3) 0.055(3) 0.009(2) -0.005(2) 0.016(2)
C30 0.040(3) 0.097(4) 0.071(3) 0.001(3) -0.011(2) 0.012(3)
C31 0.039(2) 0.090(4) 0.066(3) 0.008(3) -0.002(2) 0.001(2)
C32 0.044(2) 0.074(3) 0.045(2) 0.009(2) -0.0019(19) 0.000(2)
C33 0.043(2) 0.050(3) 0.036(2) 0.0002(18) -0.0032(17) 0.005(2)
C34 0.040(2) 0.044(2) 0.036(2) 0.0017(18) -0.0014(17) 0.0012(18)
C35 0.036(2) 0.048(2) 0.038(2) 0.0029(18) -0.0030(17) 0.0003(18)
C36 0.042(2) 0.071(3) 0.043(2) 0.005(2) 0.0004(19) 0.003(2)
C37 0.059(3) 0.077(3) 0.042(2) 0.013(2) 0.002(2) -0.006(2)
C38 0.062(3) 0.052(3) 0.040(2) 0.011(2) -0.009(2) -0.003(2)
C39 0.044(2) 0.047(3) 0.047(2) 0.002(2) -0.0087(19) 0.001(2)
C40 0.090(3) 0.077(3) 0.057(2) 0.032(2) -0.011(2) 0.005(3)
C41 0.057(3) 0.105(5) 0.142(5) -0.007(4) 0.005(3) -0.028(3)
C42 0.106(4) 0.097(4) 0.113(4) 0.014(4) -0.061(4) -0.028(3)
C43 0.086(4) 0.053(3) 0.125(5) 0.000(3) -0.025(3) -0.021(3)
C44 0.058(3) 0.057(3) 0.089(3) 0.006(3) -0.025(2) -0.016(2)
C45 0.045(2) 0.045(3) 0.051(2) 0.003(2) -0.0084(19) -0.005(2)
C46 0.043(3) 0.048(3) 0.087(4) 0.005(3) -0.018(2) 0.0074(19)
C47 0.050(2) 0.046(3) 0.053(2) -0.001(2) -0.0071(19) 0.005(2)
F2A 0.144(6) 0.107(6) 0.062(4) -0.012(4) -0.008(4) -0.027(5)
F3A 0.119(4) 0.107(6) 0.075(5) -0.037(4) -0.009(4) -0.029(4)
F1A 0.139(6) 0.091(4) 0.092(5) -0.031(4) -0.008(5) -0.007(5)
F5A 0.113(5) 0.083(4) 0.091(4) 0.043(3) -0.024(4) -0.013(4)
F4A 0.093(4) 0.113(5) 0.088(5) 0.050(4) -0.010(4) 0.023(4)
F6A 0.133(6) 0.103(5) 0.063(4) 0.014(3) -0.022(4) 0.023(4)
C48 0.058(6) 0.055(6) 0.108(7) -0.009(5) -0.031(5) 0.014(5)
C49 0.079(8) 0.062(7) 0.114(9) -0.018(6) -0.024(7) 0.028(6)
C51 0.081(7) 0.079(8) 0.109(7) -0.005(6) -0.046(6) 0.023(6)
C50 0.064(6) 0.086(8) 0.147(10) 0.008(7) -0.009(6) 0.021(6)
O3 0.015(2) 0.012(2) 0.014(2) -0.0017(18) -0.0002(17) -0.0016(18)
C50A 0.051(6) 0.101(8) 0.122(8) -0.005(7) -0.003(5) 0.020(6)
C51A 0.077(7) 0.088(8) 0.118(9) -0.009(6) -0.047(6) 0.028(6)
C49A 0.072(7) 0.076(7) 0.133(10) 0.008(7) -0.017(7) 0.026(6)
C48A 0.048(5) 0.069(6) 0.105(7) -0.005(6) -0.025(5) 0.016(5)

loop_
_atom_type_symbol
_atom_type_description
_atom_type_scat_dispersion_real
_atom_type_scat_dispersion_imag
_atom_type_scat_source
C C 0.0033 0.0016 'International Tables Vol C Tables 4.2.6.8 and 6.1.1.4'
H H 0.0000 0.0000 'International Tables Vol C Tables 4.2.6.8 and 6.1.1.4'
F F 0.0171 0.0103 'International Tables Vol C Tables 4.2.6.8 and 6.1.1.4'
Ir Ir -1.4442 7.9887 'International Tables Vol C Tables 4.2.6.8 and 6.1.1.4'
N N 0.0061 0.0033 'International Tables Vol C Tables 4.2.6.8 and 6.1.1.4'
O O 0.0106 0.0060 'International Tables Vol C Tables 4.2.6.8 and 6.1.1.4'

loop_
_geom_angle_atom_site_label_1
_geom_angle_atom_site_label_2
_geom_angle_atom_site_label_3
_geom_angle
_geom_angle_site_symmetry_1
_geom_angle_site_symmetry_3
_geom_angle_publ_flag
O2 Ir1 O1 87.13(11) . . y
N1 Ir1 O1 93.29(12) . . y
N1 Ir1 O2 82.11(12) . . y
N2 Ir1 O1 83.11(11) . . y
N2 Ir1 O2 93.03(12) . . y
N2 Ir1 N1 174.11(12) . . y
C1 Ir1 O1 171.01(13) . . y
C1 Ir1 O2 86.21(13) . . y
C1 Ir1 N1 79.83(14) . . y
C1 Ir1 N2 103.26(14) . . y
C21 Ir1 O1 86.20(13) . . y
C21 Ir1 O2 170.80(13) . . y
C21 Ir1 N1 104.59(13) . . y
C21 Ir1 N2 79.89(13) . . y
C21 Ir1 C1 101.06(17) . . y
C45 O1 Ir1 127.2(3) . . ?
C47 O2 Ir1 126.4(3) . . ?
C15 N1 Ir1 114.5(2) . . ?
C19 N1 Ir1 123.7(3) . . ?
C19 N1 C15 120.8(3) . . ?
C35 N2 Ir1 115.6(2) . . ?
C39 N2 Ir1 122.9(3) . . ?
C39 N2 C35 120.9(3) . . ?
C2 C1 Ir1 130.3(3) . . ?
C14 C1 Ir1 112.2(3) . . ?
C14 C1 C2 117.3(3) . . ?
C3 C2 C1 120.2(4) . . ?
C3 C2 C7 119.1(4) . . ?
C7 C2 C1 120.6(4) . . ?
C2 C3 H3 119.8 . . ?
C4 C3 C2 120.4(5) . . ?
C4 C3 H3 119.8 . . ?
C3 C4 H4 119.4 . . ?
C3 C4 C5 121.2(5) . . ?
C5 C4 H4 119.4 . . ?
C4 C5 H5 120.4 . . ?
C6 C5 C4 119.2(5) . . ?
C6 C5 H5 120.4 . . ?
C5 C6 H6 118.8 . . ?
C5 C6 C7 122.3(5) . . ?
C7 C6 H6 118.8 . . ?
C2 C7 C6 117.8(4) . . ?
C2 C7 C8 120.3(4) . . ?
C6 C7 C8 121.9(4) . . ?
C9 C8 C7 122.7(4) . . ?
C9 C8 C13 117.8(4) . . ?
C13 C8 C7 119.5(4) . . ?
C8 C9 H9 119.2 . . ?
C10 C9 C8 121.5(5) . . ?
C10 C9 H9 119.2 . . ?
C9 C10 H10 119.6 . . ?
C11 C10 C9 120.8(5) . . ?
C11 C10 H10 119.6 . . ?
C10 C11 H11 119.9 . . ?
C10 C11 C12 120.2(5) . . ?
C12 C11 H11 119.9 . . ?
C11 C12 H12 118.9 . . ?
C11 C12 C13 122.1(5) . . ?
C13 C12 H12 118.9 . . ?
C8 C13 C14 118.4(4) . . ?
C12 C13 C8 117.3(4) . . ?
C12 C13 C14 124.0(4) . . ?
C1 C14 C13 121.5(4) . . ?
C1 C14 C15 114.1(3) . . ?
C15 C14 C13 124.4(4) . . ?
N1 C15 C14 113.2(3) . . ?
N1 C15 C16 117.3(3) . . ?
C16 C15 C14 129.3(4) . . ?
C15 C16 H16 119.4 . . ?
C17 C16 C15 121.1(4) . . ?
C17 C16 H16 119.4 . . ?
C16 C17 H17 120.1 . . ?
C16 C17 C18 119.8(4) . . ?
C18 C17 H17 120.1 . . ?
C17 C18 C20 122.6(4) . . ?
C19 C18 C17 118.0(4) . . ?
C19 C18 C20 119.4(4) . . ?
N1 C19 C18 122.6(4) . . ?
N1 C19 H19 118.7 . . ?
C18 C19 H19 118.7 . . ?
F1 C20 C18 111.6(5) . . ?
F2 C20 F1 106.6(7) . . ?
F2 C20 C18 111.4(6) . . ?
F3 C20 F1 107.4(7) . . ?
F3 C20 F2 106.6(7) . . ?
F3 C20 C18 112.9(6) . . ?
F2A C20 C18 114.4(6) . . ?
F2A C20 F3A 101.1(8) . . ?
F3A C20 C18 114.2(6) . . ?
F1A C20 C18 111.4(7) . . ?
F1A C20 F2A 109.3(8) . . ?
F1A C20 F3A 105.6(8) . . ?
C22 C21 Ir1 129.5(3) . . ?
C34 C21 Ir1 112.7(3) . . ?
C34 C21 C22 117.6(3) . . ?
C23 C22 C21 120.4(3) . . ?
C23 C22 C27 119.1(4) . . ?
C27 C22 C21 120.4(3) . . ?
C22 C23 H23 119.4 . . ?
C24 C23 C22 121.1(4) . . ?
C24 C23 H23 119.4 . . ?
C23 C24 H24 120.0 . . ?
C23 C24 C25 120.0(4) . . ?
C25 C24 H24 120.0 . . ?
C24 C25 H25 120.1 . . ?
C26 C25 C24 119.9(4) . . ?
C26 C25 H25 120.1 . . ?
C25 C26 H26 118.9 . . ?
C25 C26 C27 122.1(4) . . ?
C27 C26 H26 118.9 . . ?
C22 C27 C28 120.3(3) . . ?
C26 C27 C22 117.7(4) . . ?
C26 C27 C28 122.0(4) . . ?
C29 C28 C27 122.6(4) . . ?
C29 C28 C33 118.2(4) . . ?
C33 C28 C27 119.2(3) . . ?
C28 C29 H29 118.7 . . ?
C30 C29 C28 122.6(4) . . ?
C30 C29 H29 118.7 . . ?
C29 C30 H30 120.3 . . ?
C29 C30 C31 119.4(4) . . ?
C31 C30 H30 120.3 . . ?
C30 C31 H31 119.7 . . ?
C30 C31 C32 120.6(4) . . ?
C32 C31 H31 119.7 . . ?
C31 C32 H32 118.9 . . ?
C31 C32 C33 122.1(4) . . ?
C33 C32 H32 118.9 . . ?
C28 C33 C34 118.8(3) . . ?
C32 C33 C28 117.0(3) . . ?
C32 C33 C34 123.9(4) . . ?
C21 C34 C33 121.5(3) . . ?
C21 C34 C35 114.0(3) . . ?
C33 C34 C35 124.5(3) . . ?
N2 C35 C34 112.8(3) . . ?
N2 C35 C36 118.1(3) . . ?
C36 C35 C34 128.8(4) . . ?
C35 C36 H36 119.7 . . ?
C37 C36 C35 120.7(4) . . ?
C37 C36 H36 119.7 . . ?
C36 C37 H37 120.2 . . ?
C36 C37 C38 119.6(4) . . ?
C38 C37 H37 120.2 . . ?
C37 C38 C40 122.2(4) . . ?
C39 C38 C37 118.2(4) . . ?
C39 C38 C40 119.6(4) . . ?
N2 C39 C38 122.2(4) . . ?
N2 C39 H39 118.9 . . ?
C38 C39 H39 118.9 . . ?
F4 C40 F5 106.9(7) . . ?
F4 C40 F6 107.8(7) . . ?
F4 C40 C38 112.4(5) . . ?
F5 C40 C38 111.7(5) . . ?
F6 C40 F5 105.2(7) . . ?
F6 C40 C38 112.4(5) . . ?
F5A C40 C38 111.5(6) . . ?
F5A C40 F4A 104.6(7) . . ?
F4A C40 C38 113.3(5) . . ?
F6A C40 C38 114.6(6) . . ?
F6A C40 F5A 109.1(7) . . ?
F6A C40 F4A 102.9(8) . . ?
H41A C41 H41B 109.5 . . ?
H41A C41 H41C 109.5 . . ?
H41B C41 H41C 109.5 . . ?
C44 C41 H41A 109.5 . . ?
C44 C41 H41B 109.5 . . ?
C44 C41 H41C 109.5 . . ?
H42A C42 H42B 109.5 . . ?
H42A C42 H42C 109.5 . . ?
H42B C42 H42C 109.5 . . ?
C44 C42 H42A 109.5 . . ?
C44 C42 H42B 109.5 . . ?
C44 C42 H42C 109.5 . . ?
H43A C43 H43B 109.5 . . ?
H43A C43 H43C 109.5 . . ?
H43B C43 H43C 109.5 . . ?
C44 C43 H43A 109.5 . . ?
C44 C43 H43B 109.5 . . ?
C44 C43 H43C 109.5 . . ?
C41 C44 C42 108.8(5) . . ?
C41 C44 C43 109.7(5) . . ?
C41 C44 C45 107.0(4) . . ?
C42 C44 C43 108.5(5) . . ?
C42 C44 C45 108.2(4) . . ?
C45 C44 C43 114.4(4) . . ?
O1 C45 C44 114.3(4) . . ?
O1 C45 C46 124.3(4) . . ?
C46 C45 C44 121.3(4) . . ?
C45 C46 H46 115.3 . . ?
C47 C46 C45 129.5(5) . . ?
C47 C46 H46 115.3 . . ?
O2 C47 C46 124.9(4) . . ?
O2 C47 C48 113.6(6) . . ?
O2 C47 C48A 114.1(6) . . ?
C46 C47 C48 121.4(6) . . ?
C46 C47 C48A 121.0(6) . . ?
C47 C48 C49 113.0(11) . . ?
C47 C48 C51 107.9(11) . . ?
C47 C48 C50 107.3(10) . . ?
C51 C48 C49 110.0(11) . . ?
C51 C48 C50 107.9(11) . . ?
C50 C48 C49 110.6(12) . . ?
C48 C49 H49A 109.5 . . ?
C48 C49 H49B 109.5 . . ?
C48 C49 H49C 109.5 . . ?
H49A C49 H49B 109.5 . . ?
H49A C49 H49C 109.5 . . ?
H49B C49 H49C 109.5 . . ?
C48 C51 H51A 109.5 . . ?
C48 C51 H51B 109.5 . . ?
C48 C51 H51C 109.5 . . ?
H51A C51 H51B 109.5 . . ?
H51A C51 H51C 109.5 . . ?
H51B C51 H51C 109.5 . . ?
C48 C50 H50A 109.5 . . ?
C48 C50 H50B 109.5 . . ?
C48 C50 H50C 109.5 . . ?
H50A C50 H50B 109.5 . . ?
H50A C50 H50C 109.5 . . ?
H50B C50 H50C 109.5 . . ?
H3A O3 H3B 109.6 . . ?
H50D C50A H50E 109.5 . . ?
H50D C50A H50F 109.5 . . ?
H50E C50A H50F 109.5 . . ?
C48A C50A H50D 109.5 . . ?
C48A C50A H50E 109.5 . . ?
C48A C50A H50F 109.5 . . ?
H51D C51A H51E 109.5 . . ?
H51D C51A H51F 109.5 . . ?
H51E C51A H51F 109.5 . . ?
C48A C51A H51D 109.5 . . ?
C48A C51A H51E 109.5 . . ?
C48A C51A H51F 109.5 . . ?
H49D C49A H49E 109.5 . . ?
H49D C49A H49F 109.5 . . ?
H49E C49A H49F 109.5 . . ?
C48A C49A H49D 109.5 . . ?
C48A C49A H49E 109.5 . . ?
C48A C49A H49F 109.5 . . ?
C50A C48A C47 106.5(10) . . ?
C51A C48A C47 110.1(10) . . ?
C51A C48A C50A 107.5(11) . . ?
C51A C48A C49A 109.8(12) . . ?
C49A C48A C47 112.4(11) . . ?
C49A C48A C50A 110.6(11) . . ?

loop_
_geom_bond_atom_site_label_1
_geom_bond_atom_site_label_2
_geom_bond_distance
_geom_bond_site_symmetry_2
_geom_bond_publ_flag
Ir1 O1 2.133(3) . y
Ir1 O2 2.120(3) . y
Ir1 N1 2.013(3) . y
Ir1 N2 2.008(3) . y
Ir1 C1 1.995(4) . y
Ir1 C21 1.995(4) . y
F1 C20 1.349(8) . ?
F2 C20 1.314(9) . ?
F3 C20 1.314(9) . ?
F4 C40 1.301(8) . ?
F5 C40 1.363(8) . ?
F6 C40 1.307(8) . ?
O1 C45 1.253(4) . ?
O2 C47 1.267(5) . ?
N1 C15 1.374(5) . ?
N1 C19 1.337(5) . ?
N2 C35 1.363(5) . ?
N2 C39 1.345(5) . ?
C1 C2 1.450(5) . ?
C1 C14 1.407(5) . ?
C2 C3 1.406(5) . ?
C2 C7 1.412(5) . ?
C3 H3 0.9300 . ?
C3 C4 1.373(6) . ?
C4 H4 0.9300 . ?
C4 C5 1.380(7) . ?
C5 H5 0.9300 . ?
C5 C6 1.359(7) . ?
C6 H6 0.9300 . ?
C6 C7 1.414(6) . ?
C7 C8 1.441(6) . ?
C8 C9 1.411(6) . ?
C8 C13 1.419(5) . ?
C9 H9 0.9300 . ?
C9 C10 1.367(7) . ?
C10 H10 0.9300 . ?
C10 C11 1.344(8) . ?
C11 H11 0.9300 . ?
C11 C12 1.361(6) . ?
C12 H12 0.9300 . ?
C12 C13 1.412(6) . ?
C13 C14 1.452(6) . ?
C14 C15 1.450(5) . ?
C15 C16 1.391(5) . ?
C16 H16 0.9300 . ?
C16 C17 1.369(6) . ?
C17 H17 0.9300 . ?
C17 C18 1.381(6) . ?
C18 C19 1.358(6) . ?
C18 C20 1.495(7) . ?
C19 H19 0.9300 . ?
C20 F2A 1.319(10) . ?
C20 F3A 1.337(11) . ?
C20 F1A 1.313(10) . ?
C21 C22 1.456(5) . ?
C21 C34 1.402(5) . ?
C22 C23 1.408(5) . ?
C22 C27 1.413(5) . ?
C23 H23 0.9300 . ?
C23 C24 1.371(5) . ?
C24 H24 0.9300 . ?
C24 C25 1.387(6) . ?
C25 H25 0.9300 . ?
C25 C26 1.363(6) . ?
C26 H26 0.9300 . ?
C26 C27 1.410(5) . ?
C27 C28 1.449(5) . ?
C28 C29 1.407(5) . ?
C28 C33 1.427(5) . ?
C29 H29 0.9300 . ?
C29 C30 1.360(6) . ?
C30 H30 0.9300 . ?
C30 C31 1.365(7) . ?
C31 H31 0.9300 . ?
C31 C32 1.372(6) . ?
C32 H32 0.9300 . ?
C32 C33 1.406(5) . ?
C33 C34 1.447(5) . ?
C34 C35 1.466(5) . ?
C35 C36 1.389(5) . ?
C36 H36 0.9300 . ?
C36 C37 1.381(5) . ?
C37 H37 0.9300 . ?
C37 C38 1.383(6) . ?
C38 C39 1.365(6) . ?
C38 C40 1.492(6) . ?
C39 H39 0.9300 . ?
C40 F5A 1.305(9) . ?
C40 F4A 1.349(9) . ?
C40 F6A 1.286(8) . ?
C41 H41A 0.9600 . ?
C41 H41B 0.9600 . ?
C41 H41C 0.9600 . ?
C41 C44 1.519(7) . ?
C42 H42A 0.9600 . ?
C42 H42B 0.9600 . ?
C42 H42C 0.9600 . ?
C42 C44 1.520(7) . ?
C43 H43A 0.9600 . ?
C43 H43B 0.9600 . ?
C43 H43C 0.9600 . ?
C43 C44 1.528(6) . ?
C44 C45 1.528(5) . ?
C45 C46 1.396(5) . ?
C46 H46 0.9300 . ?
C46 C47 1.388(5) . ?
C47 C48 1.52(2) . ?
C47 C48A 1.54(2) . ?
C48 C49 1.535(13) . ?
C48 C51 1.525(13) . ?
C48 C50 1.525(15) . ?
C49 H49A 0.9600 . ?
C49 H49B 0.9600 . ?
C49 H49C 0.9600 . ?
C51 H51A 0.9600 . ?
C51 H51B 0.9600 . ?
C51 H51C 0.9600 . ?
C50 H50A 0.9600 . ?
C50 H50B 0.9600 . ?
C50 H50C 0.9600 . ?
O3 H3A 0.8484 . ?
O3 H3B 0.8491 . ?
C50A H50D 0.9600 . ?
C50A H50E 0.9600 . ?
C50A H50F 0.9600 . ?
C50A C48A 1.540(14) . ?
C51A H51D 0.9600 . ?
C51A H51E 0.9600 . ?
C51A H51F 0.9600 . ?
C51A C48A 1.512(14) . ?
C49A H49D 0.9600 . ?
C49A H49E 0.9600 . ?
C49A H49F 0.9600 . ?
C49A C48A 1.535(13) . ?

loop_
_geom_torsion_atom_site_label_1
_geom_torsion_atom_site_label_2
_geom_torsion_atom_site_label_3
_geom_torsion_atom_site_label_4
_geom_torsion
_geom_torsion_site_symmetry_1
_geom_torsion_site_symmetry_2
_geom_torsion_site_symmetry_3
_geom_torsion_site_symmetry_4
_geom_torsion_publ_flag
Ir1 O1 C45 C44 176.9(3) . . . . ?
Ir1 O1 C45 C46 -3.1(6) . . . . ?
Ir1 O2 C47 C46 -8.5(6) . . . . ?
Ir1 O2 C47 C48 174.6(6) . . . . ?
Ir1 O2 C47 C48A 169.9(6) . . . . ?
Ir1 N1 C15 C14 -11.7(4) . . . . ?
Ir1 N1 C15 C16 172.9(3) . . . . ?
Ir1 N1 C19 C18 -166.6(3) . . . . ?
Ir1 N2 C35 C34 -9.0(4) . . . . ?
Ir1 N2 C35 C36 176.8(3) . . . . ?
Ir1 N2 C39 C38 -171.3(3) . . . . ?
Ir1 C1 C2 C3 -19.2(6) . . . . ?
Ir1 C1 C2 C7 165.2(3) . . . . ?
Ir1 C1 C14 C13 -157.5(3) . . . . ?
Ir1 C1 C14 C15 22.7(4) . . . . ?
Ir1 C21 C22 C23 -19.0(5) . . . . ?
Ir1 C21 C22 C27 164.7(3) . . . . ?
Ir1 C21 C34 C33 -157.8(3) . . . . ?
Ir1 C21 C34 C35 21.5(4) . . . . ?
O1 C45 C46 C47 4.6(7) . . . . ?
O2 C47 C48 C49 -173.0(10) . . . . ?
O2 C47 C48 C51 65.2(12) . . . . ?
O2 C47 C48 C50 -50.8(12) . . . . ?
O2 C47 C48A C50A -82.7(11) . . . . ?
O2 C47 C48A C51A 33.5(13) . . . . ?
O2 C47 C48A C49A 156.1(10) . . . . ?
N1 C15 C16 C17 -5.1(6) . . . . ?
N2 C35 C36 C37 -5.5(6) . . . . ?
C1 C2 C3 C4 -175.3(4) . . . . ?
C1 C2 C7 C6 177.7(4) . . . . ?
C1 C2 C7 C8 -3.1(6) . . . . ?
C1 C14 C15 N1 -7.3(5) . . . . ?
C1 C14 C15 C16 167.5(4) . . . . ?
C2 C1 C14 C13 17.8(6) . . . . ?
C2 C1 C14 C15 -162.0(3) . . . . ?
C2 C3 C4 C5 -1.5(7) . . . . ?
C2 C7 C8 C9 -172.0(4) . . . . ?
C2 C7 C8 C13 6.9(6) . . . . ?
C3 C2 C7 C6 2.1(6) . . . . ?
C3 C2 C7 C8 -178.7(4) . . . . ?
C3 C4 C5 C6 0.1(8) . . . . ?
C4 C5 C6 C7 2.5(8) . . . . ?
C5 C6 C7 C2 -3.6(7) . . . . ?
C5 C6 C7 C8 177.2(5) . . . . ?
C6 C7 C8 C9 7.1(7) . . . . ?
C6 C7 C8 C13 -174.0(4) . . . . ?
C7 C2 C3 C4 0.3(6) . . . . ?
C7 C8 C9 C10 175.7(5) . . . . ?
C7 C8 C13 C12 -173.0(4) . . . . ?
C7 C8 C13 C14 1.5(6) . . . . ?
C8 C9 C10 C11 -0.1(8) . . . . ?
C8 C13 C14 C1 -14.2(6) . . . . ?
C8 C13 C14 C15 165.5(4) . . . . ?
C9 C8 C13 C12 6.0(6) . . . . ?
C9 C8 C13 C14 -179.6(4) . . . . ?
C9 C10 C11 C12 0.5(9) . . . . ?
C10 C11 C12 C13 2.6(8) . . . . ?
C11 C12 C13 C8 -5.8(7) . . . . ?
C11 C12 C13 C14 -180.0(4) . . . . ?
C12 C13 C14 C1 159.8(4) . . . . ?
C12 C13 C14 C15 -20.4(7) . . . . ?
C13 C8 C9 C10 -3.2(7) . . . . ?
C13 C14 C15 N1 172.9(4) . . . . ?
C13 C14 C15 C16 -12.3(7) . . . . ?
C14 C1 C2 C3 166.5(4) . . . . ?
C14 C1 C2 C7 -9.1(5) . . . . ?
C14 C15 C16 C17 -179.7(4) . . . . ?
C15 N1 C19 C18 1.8(6) . . . . ?
C15 C16 C17 C18 1.5(7) . . . . ?
C16 C17 C18 C19 3.7(7) . . . . ?
C16 C17 C18 C20 -175.6(5) . . . . ?
C17 C18 C19 N1 -5.5(7) . . . . ?
C17 C18 C20 F1 -4.3(9) . . . . ?
C17 C18 C20 F2 -123.3(8) . . . . ?
C17 C18 C20 F3 116.8(8) . . . . ?
C17 C18 C20 F2A -49.7(11) . . . . ?
C17 C18 C20 F3A -165.6(9) . . . . ?
C17 C18 C20 F1A 74.9(9) . . . . ?
C19 N1 C15 C14 179.0(3) . . . . ?
C19 N1 C15 C16 3.5(6) . . . . ?
C19 C18 C20 F1 176.4(7) . . . . ?
C19 C18 C20 F2 57.4(9) . . . . ?
C19 C18 C20 F3 -62.5(9) . . . . ?
C19 C18 C20 F2A 131.0(9) . . . . ?
C19 C18 C20 F3A 15.2(10) . . . . ?
C19 C18 C20 F1A -104.4(9) . . . . ?
C20 C18 C19 N1 173.9(4) . . . . ?
C21 C22 C23 C24 -176.6(4) . . . . ?
C21 C22 C27 C26 179.4(4) . . . . ?
C21 C22 C27 C28 -1.6(6) . . . . ?
C21 C34 C35 N2 -8.2(5) . . . . ?
C21 C34 C35 C36 165.2(4) . . . . ?
C22 C21 C34 C33 17.8(6) . . . . ?
C22 C21 C34 C35 -162.9(3) . . . . ?
C22 C23 C24 C25 -2.7(7) . . . . ?
C22 C27 C28 C29 -170.9(4) . . . . ?
C22 C27 C28 C33 5.9(6) . . . . ?
C23 C22 C27 C26 3.0(6) . . . . ?
C23 C22 C27 C28 -178.0(4) . . . . ?
C23 C24 C25 C26 2.6(7) . . . . ?
C24 C25 C26 C27 0.4(8) . . . . ?
C25 C26 C27 C22 -3.2(7) . . . . ?
C25 C26 C27 C28 177.9(4) . . . . ?
C26 C27 C28 C29 8.1(6) . . . . ?
C26 C27 C28 C33 -175.2(4) . . . . ?
C27 C22 C23 C24 -0.2(6) . . . . ?
C27 C28 C29 C30 175.8(4) . . . . ?
C27 C28 C33 C32 -173.0(4) . . . . ?
C27 C28 C33 C34 1.4(6) . . . . ?
C28 C29 C30 C31 -1.9(8) . . . . ?
C28 C33 C34 C21 -13.6(6) . . . . ?
C28 C33 C34 C35 167.2(4) . . . . ?
C29 C28 C33 C32 3.9(6) . . . . ?
C29 C28 C33 C34 178.3(4) . . . . ?
C29 C30 C31 C32 1.7(9) . . . . ?
C30 C31 C32 C33 1.3(8) . . . . ?
C31 C32 C33 C28 -4.1(6) . . . . ?
C31 C32 C33 C34 -178.3(4) . . . . ?
C32 C33 C34 C21 160.4(4) . . . . ?
C32 C33 C34 C35 -18.8(6) . . . . ?
C33 C28 C29 C30 -1.0(7) . . . . ?
C33 C34 C35 N2 171.1(4) . . . . ?
C33 C34 C35 C36 -15.5(7) . . . . ?
C34 C21 C22 C23 166.3(4) . . . . ?
C34 C21 C22 C27 -10.1(5) . . . . ?
C34 C35 C36 C37 -178.6(4) . . . . ?
C35 N2 C39 C38 -0.5(6) . . . . ?
C35 C36 C37 C38 0.9(7) . . . . ?
C36 C37 C38 C39 3.9(7) . . . . ?
C36 C37 C38 C40 -174.1(4) . . . . ?
C37 C38 C39 N2 -4.2(6) . . . . ?
C37 C38 C40 F4 118.2(8) . . . . ?
C37 C38 C40 F5 -1.9(9) . . . . ?
C37 C38 C40 F6 -119.9(8) . . . . ?
C37 C38 C40 F5A 73.0(9) . . . . ?
C37 C38 C40 F4A -169.3(8) . . . . ?
C37 C38 C40 F6A -51.6(9) . . . . ?
C39 N2 C35 C34 179.5(3) . . . . ?
C39 N2 C35 C36 5.3(6) . . . . ?
C39 C38 C40 F4 -59.8(8) . . . . ?
C39 C38 C40 F5 -179.9(6) . . . . ?
C39 C38 C40 F6 62.1(9) . . . . ?
C39 C38 C40 F5A -105.0(8) . . . . ?
C39 C38 C40 F4A 12.7(9) . . . . ?
C39 C38 C40 F6A 130.4(8) . . . . ?
C40 C38 C39 N2 173.9(4) . . . . ?
C41 C44 C45 O1 -63.7(5) . . . . ?
C41 C44 C45 C46 116.3(5) . . . . ?
C42 C44 C45 O1 53.4(6) . . . . ?
C42 C44 C45 C46 -126.6(5) . . . . ?
C43 C44 C45 O1 174.5(4) . . . . ?
C43 C44 C45 C46 -5.5(7) . . . . ?
C44 C45 C46 C47 -175.4(5) . . . . ?
C45 C46 C47 O2 1.8(7) . . . . ?
C45 C46 C47 C48 178.5(7) . . . . ?
C45 C46 C47 C48A -176.4(7) . . . . ?
C46 C47 C48 C49 10.0(14) . . . . ?
C46 C47 C48 C51 -111.8(11) . . . . ?
C46 C47 C48 C50 132.2(11) . . . . ?
C46 C47 C48A C50A 95.8(11) . . . . ?
C46 C47 C48A C51A -148.0(10) . . . . ?
C46 C47 C48A C49A -25.4(13) . . . . ?
